data_8100848
loop_
_publ_author_name
'Frey, Wolfgang'
'Hilgers, Petra'
'Kleban, Martin'
'J\"ager, Volker'

_publ_section_title
;
Crystal structure of (3aR,4R,5S,6S,6aR)-4,5,6-triacetoxy-1-benzyl-
3,3a,4,5,6,6a-hexahydro-1H-cyclopent[c]-isoxazole, C~19~H~23~NO~7~
;
_journal_issue 1
_journal_name_full 'Zeitschrift f\"ur Kristallographie - New Crystal Structures'
_journal_page_first 91
_journal_page_last 92
_journal_volume 216
_journal_year 2001
_chemical_formula_sum 'C19 H23 N O7'
_chemical_formula_weight 377.4
_chemical_melting_point 382.0(10)
_space_group_IT_number 19
_symmetry_cell_setting orthorhombic
_symmetry_space_group_name_Hall 'P 2ac 2ab'
_symmetry_space_group_name_H-M 'P 21 21 21'
_cell_angle_alpha 90.00
_cell_angle_beta 90.00
_cell_angle_gamma 90.00
_cell_formula_units_Z 4
_cell_length_a 9.854(3)
_cell_length_b 13.353(3)
_cell_length_c 14.949(3)
_cell_measurement_temperature 293(2)
_cell_volume 1967.0(8)
_diffrn_ambient_temperature 293(2)
_exptl_crystal_density_diffrn 1.274
_refine_ls_R_factor_obs 0.0585
_refine_ls_wR_factor_obs 0.1193
_cod_depositor_comments
;
The following automatic conversions were performed:

'_chemical_melting_point' value '381-383 K' was changed to
'382.0(10)' - the average value was taken and precision was
estimated.

Automatic conversion script
Id: cif_fix_values 1646 2011-03-28 12:23:43Z adriana 
;
_cod_original_formula_sum 'C19 H23 N1 O7'
_cod_database_code 8100848

loop_
_symmetry_equiv_pos_as_xyz
'x, y, z'
'-x+1/2, -y, z+1/2'
'-x, y+1/2, -z+1/2'
'x+1/2, -y+1/2, -z'

loop_
_atom_site_aniso_label
_atom_site_aniso_U_11
_atom_site_aniso_U_22
_atom_site_aniso_U_33
_atom_site_aniso_U_23
_atom_site_aniso_U_13
_atom_site_aniso_U_12
O1 0.056(2) 0.065(2) 0.130(3) -0.003(2) 0.000(2) 0.008(2)
N1 0.055(2) 0.063(2) 0.082(2) -0.005(2) 0.011(2) 0.004(2)
C1 0.054(2) 0.069(3) 0.146(5) -0.005(3) 0.023(3) 0.002(2)
O2 0.0505(14) 0.0516(15) 0.081(2) 0.0034(14) 0.0020(15) 0.0017(13)
C2 0.051(2) 0.056(2) 0.076(3) 0.005(2) 0.017(2) 0.006(2)
O3 0.053(2) 0.076(2) 0.136(3) 0.016(2) 0.001(2) -0.011(2)
C3 0.047(2) 0.047(2) 0.072(2) 0.004(2) 0.002(2) 0.003(2)
O4 0.057(2) 0.062(2) 0.061(2) -0.0084(14) 0.0014(13) 0.0012(13)
C4 0.047(2) 0.054(2) 0.053(2) 0.000(2) 0.002(2) 0.002(2)
C5 0.041(2) 0.050(2) 0.060(2) 0.004(2) 0.003(2) -0.003(2)
O5 0.062(2) 0.216(5) 0.091(2) -0.008(3) 0.007(2) 0.027(3)
O6 0.0561(14) 0.061(2) 0.0533(14) -0.0004(13) 0.0073(12) -0.0129(13)
C6 0.048(2) 0.057(2) 0.060(2) 0.002(2) 0.009(2) 0.005(2)
O7 0.107(3) 0.132(3) 0.056(2) 0.013(2) -0.003(2) -0.046(2)
C7 0.084(3) 0.077(3) 0.103(4) -0.014(3) 0.041(3) 0.003(3)
C8 0.073(3) 0.098(4) 0.065(3) -0.021(3) 0.020(3) 0.023(3)
C9 0.142(6) 0.180(7) 0.085(4) -0.004(5) 0.032(4) 0.080(6)
C10 0.143(13) 0.427(28) 0.121(8) -0.123(15) -0.046(9) 0.154(16)
C11 0.084(6) 0.390(27) 0.257(23) -0.237(24) 0.000(9) 0.023(13)
C12 0.110(6) 0.165(7) 0.203(9) -0.108(8) 0.053(6) -0.029(6)
C13 0.098(4) 0.091(4) 0.106(4) -0.027(4) 0.029(3) -0.009(3)
C14 0.064(3) 0.062(3) 0.058(2) 0.003(2) 0.012(2) -0.008(2)
C15 0.089(3) 0.055(3) 0.095(3) 0.005(2) 0.018(3) -0.008(2)
C16 0.056(3) 0.083(3) 0.071(3) 0.001(2) 0.012(2) 0.008(2)
C17 0.092(4) 0.090(3) 0.077(3) -0.007(3) 0.031(3) 0.001(3)
C18 0.070(3) 0.066(3) 0.061(2) 0.001(2) 0.006(2) -0.014(2)
C19 0.082(3) 0.105(4) 0.079(3) 0.009(3) 0.009(3) -0.034(3)

loop_
_atom_site_label
_atom_site_type_symbol
_atom_site_fract_x
_atom_site_fract_y
_atom_site_fract_z
_atom_site_U_iso_or_equiv
_atom_site_thermal_displace_type
_atom_site_occupancy
_atom_site_calc_flag
_atom_site_refinement_flags
_atom_site_disorder_group
O1 O 0.3937(3) 0.0126(2) 0.5626(2) 0.0837(10) Uani 1 d . .
N1 N 0.2702(3) -0.0286(3) 0.5250(2) 0.0666(10) Uani 1 d . .
C1 C 0.4066(4) 0.1124(4) 0.5273(4) 0.089(2) Uani 1 d . .
H1A H 0.4477(4) 0.1110(4) 0.4683(4) 0.107 Uiso 1 calc R .
H1B H 0.4620(4) 0.1535(4) 0.5663(4) 0.107 Uiso 1 calc R .
O2 O 0.1972(3) 0.3220(2) 0.5805(2) 0.0612(7) Uani 1 d . .
C2 C 0.2611(4) 0.1533(3) 0.5223(3) 0.0612(11) Uani 1 d . .
H2 H 0.2443(4) 0.1877(3) 0.4655(3) 0.073 Uiso 1 calc R .
O3 O 0.4199(3) 0.3490(2) 0.5861(3) 0.0886(11) Uani 1 d . .
C3 C 0.2183(4) 0.2180(3) 0.6026(3) 0.0555(9) Uani 1 d . .
H3 H 0.2843(4) 0.2116(3) 0.6513(3) 0.067 Uiso 1 calc R .
O4 O 0.0498(3) 0.2054(2) 0.7204(2) 0.0598(7) Uani 1 d . .
C4 C 0.0830(4) 0.1752(3) 0.6303(2) 0.0512(9) Uani 1 d . .
H4 H 0.0121(4) 0.1975(3) 0.5890(2) 0.061 Uiso 1 calc R .
C5 C 0.1054(3) 0.0634(3) 0.6206(3) 0.0505(9) Uani 1 d . .
H5 H 0.1648(3) 0.0385(3) 0.6683(3) 0.061 Uiso 1 calc R .
O5 O -0.1685(3) 0.2182(4) 0.6841(3) 0.123(2) Uani 1 d . .
O6 O -0.0199(2) 0.0078(2) 0.6190(2) 0.0569(7) Uani 1 d . .
C6 C 0.1761(4) 0.0556(3) 0.5299(3) 0.0546(9) Uani 1 d . .
H6 H 0.1091(4) 0.0519(3) 0.4816(3) 0.066 Uiso 1 calc R .
O7 O -0.0119(4) -0.0162(3) 0.7674(2) 0.0983(12) Uani 1 d . .
C7 C 0.2987(5) -0.0580(4) 0.4305(3) 0.088(2) Uani 1 d . .
H7A H 0.3802(5) -0.0986(4) 0.4285(3) 0.106 Uiso 1 calc R .
H7B H 0.3145(5) 0.0017(4) 0.3951(3) 0.106 Uiso 1 calc R .
C8 C 0.1826(5) -0.1159(4) 0.3911(3) 0.0784(14) Uani 1 d . .
C9 C 0.1122(8) -0.0784(7) 0.3185(5) 0.136(3) Uani 1 d . .
H9 H 0.1346(8) -0.0157(7) 0.2958(5) 0.163 Uiso 1 calc R .
C10 C 0.0107(14) -0.1319(13) 0.2797(10) 0.230(11) Uani 1 d . .
H10 H -0.0350(14) -0.1059(13) 0.2305(10) 0.276 Uiso 1 calc R .
C11 C -0.0234(15) -0.2207(13) 0.3117(12) 0.244(14) Uani 1 d . .
H11 H -0.0912(15) -0.2573(13) 0.2834(12) 0.293 Uiso 1 calc R .
C12 C 0.0387(8) -0.2594(7) 0.3850(7) 0.160(4) Uani 1 d . .
H12 H 0.0116(8) -0.3207(7) 0.4084(7) 0.192 Uiso 1 calc R .
C13 C 0.1431(6) -0.2057(4) 0.4243(4) 0.098(2) Uani 1 d . .
H13 H 0.1868(6) -0.2317(4) 0.4743(4) 0.118 Uiso 1 calc R .
C14 C 0.3076(5) 0.3805(3) 0.5767(3) 0.0616(10) Uani 1 d . .
C15 C 0.2690(5) 0.4871(3) 0.5602(3) 0.0796(14) Uani 1 d . .
H15A H 0.1721(5) 0.4921(3) 0.5552(3) 0.119 Uiso 0.50 calc PR .
H15B H 0.3103(5) 0.5097(3) 0.5057(3) 0.119 Uiso 0.50 calc PR .
H15C H 0.2998(5) 0.5278(3) 0.6090(3) 0.119 Uiso 0.50 calc PR .
H15D H 0.3493(5) 0.5277(3) 0.5581(3) 0.119 Uiso 0.50 calc PR .
H15E H 0.2111(5) 0.5100(3) 0.6076(3) 0.119 Uiso 0.50 calc PR .
H15F H 0.2217(5) 0.4920(3) 0.5042(3) 0.119 Uiso 0.50 calc PR .
C16 C -0.0802(4) 0.2240(4) 0.7390(3) 0.0700(12) Uani 1 d . .
C17 C -0.0982(5) 0.2493(4) 0.8363(3) 0.0867(15) Uani 1 d . .
H17A H -0.0114(5) 0.2490(4) 0.8655(3) 0.130 Uiso 1 calc R .
H17B H -0.1563(5) 0.2005(4) 0.8639(3) 0.130 Uiso 1 calc R .
H17C H -0.1384(5) 0.3145(4) 0.8417(3) 0.130 Uiso 1 calc R .
C18 C -0.0683(4) -0.0250(3) 0.6975(3) 0.0655(11) Uani 1 d . .
C19 C -0.2045(5) -0.0737(4) 0.6851(3) 0.0886(15) Uani 1 d . .
H19A H -0.2289(5) -0.0719(4) 0.6230(3) 0.133 Uiso 1 calc R .
H19B H -0.2713(5) -0.0383(4) 0.7195(3) 0.133 Uiso 1 calc R .
H19C H -0.2001(5) -0.1420(4) 0.7049(3) 0.133 Uiso 1 calc R .

loop_
_geom_bond_atom_site_label_1
_geom_bond_atom_site_label_2
_geom_bond_distance
_geom_bond_site_symmetry_2
_geom_bond_publ_flag
O1 C1 1.439(6) . ?
O1 N1 1.449(5) . ?
N1 C6 1.460(5) . ?
N1 C7 1.493(6) . ?
C1 C2 1.536(6) . ?
C1 H1A 0.97 . ?
C1 H1B 0.97 . ?
O2 C14 1.341(5) . ?
O2 C3 1.442(4) . ?
C2 C3 1.538(5) . ?
C2 C6 1.555(5) . ?
C2 H2 0.98 . ?
O3 C14 1.192(5) . ?
C3 C4 1.508(5) . ?
C3 H3 0.98 . ?
O4 C16 1.334(5) . ?
O4 C4 1.443(4) . ?
C4 C5 1.516(5) . ?
C4 H4 0.98 . ?
C5 O6 1.441(4) . ?
C5 C6 1.527(5) . ?
C5 H5 0.98 . ?
O5 C16 1.198(5) . ?
O6 C18 1.342(5) . ?
C6 H6 0.98 . ?
O7 C18 1.189(5) . ?
C7 C8 1.501(7) . ?
C7 H7A 0.97 . ?
C7 H7B 0.97 . ?
C8 C13 1.354(7) . ?
C8 C9 1.382(8) . ?
C9 C10 1.358(15) . ?
C9 H9 0.93 . ?
C10 C11 1.32(2) . ?
C10 H10 0.93 . ?
C11 C12 1.36(2) . ?
C11 H11 0.93 . ?
C12 C13 1.385(9) . ?
C12 H12 0.93 . ?
C13 H13 0.93 . ?
C14 C15 1.493(6) . ?
C15 H15A 0.96 . ?
C15 H15B 0.96 . ?
C15 H15C 0.96 . ?
C15 H15D 0.96 . ?
C15 H15E 0.96 . ?
C15 H15F 0.96 . ?
C16 C17 1.504(6) . ?
C17 H17A 0.96 . ?
C17 H17B 0.96 . ?
C17 H17C 0.96 . ?
C18 C19 1.503(6) . ?
C19 H19A 0.96 . ?
C19 H19B 0.96 . ?
C19 H19C 0.96 . ?
